data_1576068
loop_
_publ_author_name
'Uchida, Daichi'
'Yamada, Hiroko'
'Mizuhata, Yoshiyuki'

_publ_section_title
;
 A neutral homoaromatic heavy allene as a platform for selective
 conversion to a germylene-coordinated digermavinylidene.
;
_journal_issue 47
_journal_name_full 'Chemical science'
_journal_page_first 22597
_journal_page_last 22602
_journal_paper_doi 10.1039/d5sc07177a
_journal_volume 16
_journal_year 2025
_chemical_formula_moiety 'C56 H110 Ge3 N2 Si8, C6 H6'
_chemical_formula_sum 'C62 H116 Ge3 N2 Si8'
_chemical_formula_weight 1332.05
_chemical_properties_physical Air-sensitive,Moisture-sensitive,Oxygen-sensitive
_space_group_crystal_system triclinic
_space_group_IT_number 2
_space_group_name_Hall '-P 1'
_space_group_name_H-M_alt 'P -1'
_atom_sites_solution_hydrogens geom
_atom_sites_solution_primary dual
_atom_sites_solution_secondary difmap
_audit_creation_date 2025-09-04
_audit_creation_method
;
Olex2 1.5
(compiled 2025.07.13 svn.rb7424aed for OlexSys, GUI svn.r7314)
;
_audit_update_record
;
2025-09-04 deposited with the CCDC.	2025-10-20 downloaded from the CCDC.
;
_cell_angle_alpha 93.6150(10)
_cell_angle_beta 97.1890(10)
_cell_angle_gamma 109.0370(10)
_cell_formula_units_Z 2
_cell_length_a 12.6987(5)
_cell_length_b 16.2715(6)
_cell_length_c 19.6919(7)
_cell_measurement_reflns_used 9170
_cell_measurement_temperature 90(2)
_cell_measurement_theta_max 27.390
_cell_measurement_theta_min 2.498
_cell_volume 3792.6(2)
_computing_cell_refinement 'SAINT V8.40A (Bruker Nano, Inc., 2019)'
_computing_data_collection 'Bruker Instrument Service vV6.2.12'
_computing_data_reduction 'SAINT V8.40A (Bruker Nano, Inc., 2019)'
_computing_molecular_graphics 'Yadokari-XG 2009 (Wakita Nemoto et al., 2009)'
_computing_publication_material 'Olex2 1.5 (Dolomanov et al., 2009)'
_computing_structure_refinement 'SHELXL 2019/3 (Sheldrick, 2015)'
_computing_structure_solution 'SHELXT 2018/2 (Sheldrick, 2018)'
_diffrn_ambient_temperature 90(2)
_diffrn_measured_fraction_theta_full 0.999
_diffrn_measured_fraction_theta_max 0.997
_diffrn_measurement_device_type 'Bruker D8 goniometer'
_diffrn_measurement_method '\f and \w scans'
_diffrn_radiation_type MoK\a
_diffrn_radiation_wavelength 0.71073
_diffrn_reflns_av_R_equivalents 0.0420
_diffrn_reflns_av_unetI/netI 0.0265
_diffrn_reflns_Laue_measured_fraction_full 0.999
_diffrn_reflns_Laue_measured_fraction_max 0.997
_diffrn_reflns_limit_h_max 16
_diffrn_reflns_limit_h_min -16
_diffrn_reflns_limit_k_max 21
_diffrn_reflns_limit_k_min -21
_diffrn_reflns_limit_l_max 25
_diffrn_reflns_limit_l_min -25
_diffrn_reflns_number 118938
_diffrn_reflns_point_group_measured_fraction_full 0.999
_diffrn_reflns_point_group_measured_fraction_max 0.997
_diffrn_reflns_theta_full 25.242
_diffrn_reflns_theta_max 27.485
_diffrn_reflns_theta_min 2.008
_diffrn_source_current 1.4
_diffrn_source_power 0.07
_diffrn_source_voltage 50.0
_exptl_absorpt_coefficient_mu 1.342
_exptl_absorpt_correction_T_max 0.7456
_exptl_absorpt_correction_T_min 0.6679
_exptl_absorpt_correction_type multi-scan
_exptl_absorpt_process_details
;
SADABS-2016/2 (Bruker,2016/2) was used for absorption correction.
wR2(int) was 0.0774 before and 0.0587 after correction.
The Ratio of minimum to maximum transmission is 0.8958.
The \l/2 correction factor is Not present.
;
_exptl_crystal_colour yellow
_exptl_crystal_colour_primary yellow
_exptl_crystal_density_diffrn 1.166
_exptl_crystal_description block
_exptl_crystal_F_000 1420
_exptl_crystal_recrystallization_method 'Re-crystallisation from solvent: benzene'
_exptl_crystal_size_max 0.189
_exptl_crystal_size_mid 0.165
_exptl_crystal_size_min 0.043
_refine_diff_density_max 0.685
_refine_diff_density_min -0.423
_refine_diff_density_rms 0.064
_refine_ls_extinction_method none
_refine_ls_goodness_of_fit_ref 1.046
_refine_ls_hydrogen_treatment constr
_refine_ls_matrix_type full
_refine_ls_number_parameters 696
_refine_ls_number_reflns 17355
_refine_ls_number_restraints 0
_refine_ls_restrained_S_all 1.046
_refine_ls_R_factor_all 0.0399
_refine_ls_R_factor_gt 0.0306
_refine_ls_shift/su_max 0.002
_refine_ls_shift/su_mean 0.000
_refine_ls_structure_factor_coef Fsqd
_refine_ls_weighting_details 'w=1/[\s^2^(Fo^2^)+(0.0379P)^2^+2.9687P] where P=(Fo^2^+2Fc^2^)/3'
_refine_ls_weighting_scheme calc
_refine_ls_wR_factor_gt 0.0764
_refine_ls_wR_factor_ref 0.0818
_reflns_Friedel_coverage 0.000
_reflns_number_gt 14901
_reflns_number_total 17355
_reflns_threshold_expression 'I > 2\s(I)'
_cod_data_source_file d5sc07177a3.cif
_cod_data_source_block Tbb2Ge3CH2_dmap
_cod_depositor_comments 'Adding full bibliography for 1576066--1576068.cif.'
_cod_database_code 1576068
_shelx_shelxl_version_number 2019/3
_shelx_space_group_comment
;
The symmetry employed for this shelxl refinement is uniquely defined
by the following loop, which should always be used as a source of
symmetry information in preference to the above space-group names.
They are only intended as comments.
;
_shelx_estimated_absorpt_t_max 0.945
_shelx_estimated_absorpt_t_min 0.786
_olex2_refinement_description
;
1. Fixed Uiso
 At 1.2 times of:
  All C(H) groups, All C(H,H) groups
 At 1.5 times of:
  All C(H,H,H) groups
2.a Ternary CH refined with riding coordinates:
 C9(H9), C8(H8), C32(H32), C33(H33)
2.b Secondary CH2 refined with riding coordinates:
 C1(H1A,H1B)
2.c Aromatic/amide H refined with riding coordinates:
 C6(H6), C4(H4), C28(H28), C30(H30), C50(H50), C51(H51), C52(H52), C53(H53),
 C54(H54), C55(H55), C56(H56), C57(H57), C59(H59), C60(H60)
2.d Fitted hexagon refined as free rotating group:
 C50(C51,C52,C53,C54,C55)
2.e Idealised Me refined as rotating group:
 C11(H11A,H11B,H11C), C16(H16A,H16B,H16C), C21(H21A,H21B,H21C), C17(H17A,H17B,
 H17C), C23(H23A,H23B,H23C), C12(H12A,H12B,H12C), C18(H18A,H18B,H18C), C13(H13A,
 H13B,H13C), C20(H20A,H20B,H20C), C10(H10A,H10B,H10C), C14(H14A,H14B,H14C),
 C25(H25A,H25B,H25C), C41(H41A,H41B,H41C), C19(H19A,H19B,H19C), C15(H15A,H15B,
 H15C), C43(H43A,H43B,H43C), C24(H24A,H24B,H24C), C44(H44A,H44B,H44C), C45(H45A,
 H45B,H45C), C39(H39A,H39B,H39C), C36(H36A,H36B,H36C), C37(H37A,H37B,H37C),
 C35(H35A,H35B,H35C), C40(H40A,H40B,H40C), C42(H42A,H42B,H42C), C49(H49A,H49B,
 H49C), C38(H38A,H38B,H38C), C34(H34A,H34B,H34C), C47(H47A,H47B,H47C), C48(H48A,
 H48B,H48C), C61(H61A,H61B,H61C), C62(H62A,H62B,H62C)
;
_olex2_submission_special_instructions 'No special instructions were received'

loop_
_space_group_symop_operation_xyz
'x, y, z'
'-x, -y, -z'

loop_
_atom_site_label
_atom_site_type_symbol
_atom_site_fract_x
_atom_site_fract_y
_atom_site_fract_z
_atom_site_U_iso_or_equiv
_atom_site_adp_type
_atom_site_occupancy
_atom_site_site_symmetry_order
_atom_site_calc_flag
_atom_site_refinement_flags_posn
_atom_site_refinement_flags_adp
_atom_site_refinement_flags_occupancy
_atom_site_disorder_assembly
_atom_site_disorder_group
C1 C 0.23216(16) 0.37295(11) 0.25155(10) 0.0183(4) Uani 1 1 d . . . . .
H1A H 0.149090 0.356700 0.245884 0.022 Uiso 1 1 calc R U . . .
H1B H 0.263828 0.370941 0.299737 0.022 Uiso 1 1 calc R U . . .
C2 C 0.26097(15) 0.18300(11) 0.18981(9) 0.0173(3) Uani 1 1 d . . . . .
C3 C 0.35179(15) 0.15092(12) 0.19438(9) 0.0178(3) Uani 1 1 d . . . . .
C6 C 0.13350(16) 0.03429(12) 0.18893(10) 0.0200(4) Uani 1 1 d . . . . .
H6 H 0.058839 -0.005249 0.186632 0.024 Uiso 1 1 calc R U . . .
C11 C 0.64764(19) 0.28426(15) 0.10652(13) 0.0343(5) Uani 1 1 d . . . . .
H11A H 0.680868 0.272233 0.066335 0.051 Uiso 1 1 calc R U . . .
H11B H 0.706798 0.305929 0.146788 0.051 Uiso 1 1 calc R U . . .
H11C H 0.612196 0.328532 0.097524 0.051 Uiso 1 1 calc R U . . .
Si1 Si 0.53894(4) 0.18138(4) 0.12351(3) 0.02240(11) Uani 1 1 d . . . . .
Si2 Si 0.54876(5) 0.22893(4) 0.28930(3) 0.02392(12) Uani 1 1 d . . . . .
Si3 Si -0.04329(4) 0.11925(3) 0.09843(3) 0.02073(11) Uani 1 1 d . . . . .
Si4 Si -0.00950(5) 0.13959(4) 0.26895(3) 0.02355(11) Uani 1 1 d . . . . .
Si5 Si 0.55667(5) 0.71695(4) 0.14348(3) 0.02280(11) Uani 1 1 d . . . . .
Si6 Si 0.69038(5) 0.63174(4) 0.25191(3) 0.02748(12) Uani 1 1 d . . . . .
Si7 Si 0.10043(5) 0.58310(4) 0.36425(3) 0.02624(12) Uani 1 1 d . . . . .
Si8 Si 0.27427(5) 0.49387(4) 0.43234(3) 0.02303(11) Uani 1 1 d . . . . .
Ge1 Ge 0.28624(2) 0.30814(2) 0.18188(2) 0.01628(5) Uani 1 1 d . . . . .
Ge2 Ge 0.38429(2) 0.41928(2) 0.12090(2) 0.02119(5) Uani 1 1 d . . . . .
Ge3 Ge 0.30838(2) 0.48382(2) 0.21341(2) 0.01519(5) Uani 1 1 d . . . . .
N1 N 0.16774(13) 0.51046(10) 0.17158(8) 0.0190(3) Uani 1 1 d . . . . .
N2 N -0.09760(13) 0.55960(10) 0.05378(8) 0.0204(3) Uani 1 1 d . . . . .
C4 C 0.33058(16) 0.06138(12) 0.19636(10) 0.0196(4) Uani 1 1 d . . . . .
H4 H 0.392360 0.040318 0.200062 0.024 Uiso 1 1 calc R U . . .
C5 C 0.22218(16) 0.00191(12) 0.19312(10) 0.0187(4) Uani 1 1 d . . . . .
C7 C 0.15110(15) 0.12401(12) 0.18800(9) 0.0181(4) Uani 1 1 d . . . . .
C9 C 0.04974(15) 0.15417(12) 0.18514(10) 0.0194(4) Uani 1 1 d . . . . .
H9 H 0.083260 0.219105 0.186116 0.023 Uiso 1 1 calc R U . . .
C8 C 0.47282(15) 0.20994(12) 0.19792(10) 0.0200(4) Uani 1 1 d . . . . .
H8 H 0.466225 0.268100 0.189269 0.024 Uiso 1 1 calc R U . . .
C16 C -0.11567(17) 0.20148(14) 0.08285(11) 0.0265(4) Uani 1 1 d . . . . .
H16A H -0.059607 0.258066 0.078407 0.040 Uiso 1 1 calc R U . . .
H16B H -0.154930 0.207654 0.121639 0.040 Uiso 1 1 calc R U . . .
H16C H -0.170322 0.181714 0.040355 0.040 Uiso 1 1 calc R U . . .
C22 C 0.20443(17) -0.09623(12) 0.19031(11) 0.0239(4) Uani 1 1 d . . . . .
C26 C 0.37906(15) 0.59288(11) 0.27830(9) 0.0161(3) Uani 1 1 d . . . . .
C21 C 0.11246(19) 0.16393(15) 0.33959(11) 0.0303(5) Uani 1 1 d . . . . .
H21A H 0.085616 0.162460 0.384186 0.045 Uiso 1 1 calc R U . . .
H21B H 0.166505 0.222106 0.337037 0.045 Uiso 1 1 calc R U . . .
H21C H 0.149326 0.120003 0.334635 0.045 Uiso 1 1 calc R U . . .
C27 C 0.48284(15) 0.65453(12) 0.26814(9) 0.0173(3) Uani 1 1 d . . . . .
C28 C 0.53040(16) 0.73160(12) 0.31351(10) 0.0202(4) Uani 1 1 d . . . . .
H28 H 0.599731 0.772612 0.306142 0.024 Uiso 1 1 calc R U . . .
C29 C 0.48115(16) 0.75084(12) 0.36860(10) 0.0205(4) Uani 1 1 d . . . . .
C17 C 0.04934(18) 0.12342(15) 0.03125(11) 0.0288(4) Uani 1 1 d . . . . .
H17A H 0.003710 0.111443 -0.014545 0.043 Uiso 1 1 calc R U . . .
H17B H 0.086083 0.079360 0.037188 0.043 Uiso 1 1 calc R U . . .
H17C H 0.106858 0.181645 0.035853 0.043 Uiso 1 1 calc R U . . .
C30 C 0.37975(16) 0.68954(12) 0.37812(10) 0.0205(4) Uani 1 1 d . . . . .
H30 H 0.343835 0.701495 0.415209 0.025 Uiso 1 1 calc R U . . .
C23 C 0.08338(17) -0.14993(13) 0.19761(12) 0.0280(4) Uani 1 1 d . . . . .
H23A H 0.064208 -0.127855 0.240151 0.042 Uiso 1 1 calc R U . . .
H23B H 0.076851 -0.211448 0.199257 0.042 Uiso 1 1 calc R U . . .
H23C H 0.031576 -0.144888 0.158086 0.042 Uiso 1 1 calc R U . . .
C31 C 0.32856(15) 0.61085(12) 0.33509(9) 0.0175(3) Uani 1 1 d . . . . .
C12 C 0.60509(19) 0.09510(14) 0.13707(13) 0.0327(5) Uani 1 1 d . . . . .
H12A H 0.548504 0.041779 0.147236 0.049 Uiso 1 1 calc R U . . .
H12B H 0.667193 0.116002 0.175780 0.049 Uiso 1 1 calc R U . . .
H12C H 0.634190 0.082390 0.095304 0.049 Uiso 1 1 calc R U . . .
C32 C 0.55083(15) 0.64093(12) 0.21294(10) 0.0196(4) Uani 1 1 d . . . . .
H32 H 0.506731 0.581384 0.188776 0.023 Uiso 1 1 calc R U . . .
C18 C -0.15233(17) 0.00805(13) 0.09055(12) 0.0291(4) Uani 1 1 d . . . . .
H18A H -0.191472 -0.007864 0.042987 0.044 Uiso 1 1 calc R U . . .
H18B H -0.206835 0.008363 0.121587 0.044 Uiso 1 1 calc R U . . .
H18C H -0.115855 -0.034668 0.102954 0.044 Uiso 1 1 calc R U . . .
C33 C 0.22558(15) 0.54594(12) 0.35618(10) 0.0187(4) Uani 1 1 d . . . . .
H33 H 0.197690 0.497699 0.317400 0.022 Uiso 1 1 calc R U . . .
C13 C 0.68485(18) 0.32164(15) 0.29721(13) 0.0361(5) Uani 1 1 d . . . . .
H13A H 0.670233 0.373441 0.281569 0.054 Uiso 1 1 calc R U . . .
H13B H 0.734608 0.305474 0.268770 0.054 Uiso 1 1 calc R U . . .
H13C H 0.721117 0.334629 0.345436 0.054 Uiso 1 1 calc R U . . .
C20 C -0.08576(19) 0.21908(16) 0.28113(12) 0.0333(5) Uani 1 1 d . . . . .
H20A H -0.114522 0.213312 0.325140 0.050 Uiso 1 1 calc R U . . .
H20B H -0.148869 0.206762 0.243461 0.050 Uiso 1 1 calc R U . . .
H20C H -0.033804 0.278769 0.281169 0.050 Uiso 1 1 calc R U . . .
C10 C 0.4272(2) 0.1397(2) 0.04612(13) 0.0449(6) Uani 1 1 d . . . . .
H10A H 0.382657 0.178707 0.041569 0.067 Uiso 1 1 calc R U . . .
H10B H 0.377886 0.080731 0.051362 0.067 Uiso 1 1 calc R U . . .
H10C H 0.462628 0.137801 0.004855 0.067 Uiso 1 1 calc R U . . .
C14 C 0.5769(2) 0.13102(16) 0.32037(12) 0.0384(5) Uani 1 1 d . . . . .
H14A H 0.616172 0.145604 0.367945 0.058 Uiso 1 1 calc R U . . .
H14B H 0.624070 0.112880 0.290990 0.058 Uiso 1 1 calc R U . . .
H14C H 0.505359 0.083140 0.318480 0.058 Uiso 1 1 calc R U . . .
C25 C 0.2304(2) -0.12562(14) 0.12039(13) 0.0370(5) Uani 1 1 d . . . . .
H25A H 0.220729 -0.188063 0.117601 0.056 Uiso 1 1 calc R U . . .
H25B H 0.308230 -0.092043 0.115822 0.056 Uiso 1 1 calc R U . . .
H25C H 0.178647 -0.115490 0.083193 0.056 Uiso 1 1 calc R U . . .
C41 C 0.1088(2) 0.68308(16) 0.32120(13) 0.0362(5) Uani 1 1 d . . . . .
H41A H 0.044461 0.701358 0.328680 0.054 Uiso 1 1 calc R U . . .
H41B H 0.107183 0.670441 0.271684 0.054 Uiso 1 1 calc R U . . .
H41C H 0.179099 0.730102 0.340550 0.054 Uiso 1 1 calc R U . . .
C19 C -0.1105(2) 0.02810(15) 0.27487(13) 0.0381(5) Uani 1 1 d . . . . .
H19A H -0.075487 -0.015827 0.264663 0.057 Uiso 1 1 calc R U . . .
H19B H -0.179052 0.016998 0.241552 0.057 Uiso 1 1 calc R U . . .
H19C H -0.129881 0.024689 0.321481 0.057 Uiso 1 1 calc R U . . .
C15 C 0.4576(2) 0.26013(18) 0.34596(12) 0.0389(6) Uani 1 1 d . . . . .
H15A H 0.387882 0.210642 0.344709 0.058 Uiso 1 1 calc R U . . .
H15B H 0.439378 0.310267 0.329646 0.058 Uiso 1 1 calc R U . . .
H15C H 0.497766 0.275874 0.393308 0.058 Uiso 1 1 calc R U . . .
C43 C 0.3126(2) 0.56449(16) 0.51638(11) 0.0394(6) Uani 1 1 d . . . . .
H43A H 0.350103 0.538230 0.550901 0.059 Uiso 1 1 calc R U . . .
H43B H 0.244106 0.569567 0.531529 0.059 Uiso 1 1 calc R U . . .
H43C H 0.363596 0.622727 0.510781 0.059 Uiso 1 1 calc R U . . .
C24 C 0.2846(2) -0.11319(15) 0.24841(14) 0.0365(5) Uani 1 1 d . . . . .
H24A H 0.269662 -0.092938 0.292979 0.055 Uiso 1 1 calc R U . . .
H24B H 0.362753 -0.081464 0.243227 0.055 Uiso 1 1 calc R U . . .
H24C H 0.272482 -0.176003 0.246152 0.055 Uiso 1 1 calc R U . . .
C44 C 0.40585(19) 0.47214(16) 0.41782(11) 0.0330(5) Uani 1 1 d . . . . .
H44A H 0.469979 0.526944 0.427299 0.050 Uiso 1 1 calc R U . . .
H44B H 0.397904 0.447859 0.369886 0.050 Uiso 1 1 calc R U . . .
H44C H 0.418684 0.430228 0.448657 0.050 Uiso 1 1 calc R U . . .
C45 C 0.1597(2) 0.38997(15) 0.44050(12) 0.0361(5) Uani 1 1 d . . . . .
H45A H 0.141096 0.351184 0.397376 0.054 Uiso 1 1 calc R U . . .
H45B H 0.092642 0.403095 0.450165 0.054 Uiso 1 1 calc R U . . .
H45C H 0.185176 0.361137 0.478250 0.054 Uiso 1 1 calc R U . . .
C39 C 0.7304(2) 0.55749(18) 0.19183(14) 0.0430(6) Uani 1 1 d . . . . .
H39A H 0.800995 0.550696 0.212451 0.064 Uiso 1 1 calc R U . . .
H39B H 0.740529 0.582622 0.148182 0.064 Uiso 1 1 calc R U . . .
H39C H 0.670602 0.500186 0.183341 0.064 Uiso 1 1 calc R U . . .
C46 C 0.54200(18) 0.83411(13) 0.41850(11) 0.0267(4) Uani 1 1 d . . . . .
C36 C 0.6499(3) 0.6992(2) 0.08233(16) 0.0640(10) Uani 1 1 d . . . . .
H36A H 0.623823 0.637295 0.064127 0.096 Uiso 1 1 calc R U . . .
H36B H 0.727437 0.716151 0.106430 0.096 Uiso 1 1 calc R U . . .
H36C H 0.647451 0.734875 0.044257 0.096 Uiso 1 1 calc R U . . .
C37 C 0.6746(2) 0.5824(2) 0.33461(13) 0.0442(6) Uani 1 1 d . . . . .
H37A H 0.613611 0.525689 0.326386 0.066 Uiso 1 1 calc R U . . .
H37B H 0.656639 0.621420 0.367723 0.066 Uiso 1 1 calc R U . . .
H37C H 0.745259 0.574054 0.353180 0.066 Uiso 1 1 calc R U . . .
C35 C 0.6060(2) 0.83506(15) 0.17607(13) 0.0443(6) Uani 1 1 d . . . . .
H35A H 0.609236 0.869878 0.137059 0.066 Uiso 1 1 calc R U . . .
H35B H 0.681287 0.851427 0.203351 0.066 Uiso 1 1 calc R U . . .
H35C H 0.553566 0.846130 0.204971 0.066 Uiso 1 1 calc R U . . .
C40 C 0.0801(3) 0.6093(2) 0.45385(16) 0.0604(9) Uani 1 1 d . . . . .
H40A H 0.144846 0.659089 0.476554 0.091 Uiso 1 1 calc R U . . .
H40B H 0.073641 0.558408 0.479268 0.091 Uiso 1 1 calc R U . . .
H40C H 0.011146 0.624107 0.452978 0.091 Uiso 1 1 calc R U . . .
C42 C -0.0269(2) 0.49136(19) 0.3219(2) 0.0722(12) Uani 1 1 d . . . . .
H42A H -0.094763 0.505344 0.328215 0.108 Uiso 1 1 calc R U . . .
H42B H -0.029280 0.437676 0.342534 0.108 Uiso 1 1 calc R U . . .
H42C H -0.023786 0.482785 0.272549 0.108 Uiso 1 1 calc R U . . .
C49 C 0.6473(2) 0.82345(18) 0.45876(14) 0.0489(7) Uani 1 1 d . . . . .
H49A H 0.697638 0.816398 0.426665 0.073 Uiso 1 1 calc R U . . .
H49B H 0.625051 0.771694 0.483624 0.073 Uiso 1 1 calc R U . . .
H49C H 0.686620 0.875457 0.491712 0.073 Uiso 1 1 calc R U . . .
C38 C 0.80773(19) 0.73958(19) 0.26975(16) 0.0486(7) Uani 1 1 d . . . . .
H38A H 0.876956 0.730777 0.290546 0.073 Uiso 1 1 calc R U . . .
H38B H 0.787836 0.778972 0.301505 0.073 Uiso 1 1 calc R U . . .
H38C H 0.819810 0.765412 0.226524 0.073 Uiso 1 1 calc R U . . .
C34 C 0.4124(2) 0.6905(2) 0.09496(15) 0.0540(8) Uani 1 1 d . . . . .
H34A H 0.365921 0.710630 0.123653 0.081 Uiso 1 1 calc R U . . .
H34B H 0.378653 0.627109 0.082704 0.081 Uiso 1 1 calc R U . . .
H34C H 0.416403 0.719845 0.052912 0.081 Uiso 1 1 calc R U . . .
C47 C 0.4692(2) 0.84959(18) 0.47065(15) 0.0515(7) Uani 1 1 d . . . . .
H47A H 0.510496 0.904148 0.500410 0.077 Uiso 1 1 calc R U . . .
H47B H 0.450989 0.800739 0.498805 0.077 Uiso 1 1 calc R U . . .
H47C H 0.399325 0.853815 0.446216 0.077 Uiso 1 1 calc R U . . .
C48 C 0.5762(3) 0.91341(15) 0.37926(14) 0.0483(7) Uani 1 1 d . . . . .
H48A H 0.627897 0.906478 0.348091 0.072 Uiso 1 1 calc R U . . .
H48B H 0.613928 0.966024 0.411849 0.072 Uiso 1 1 calc R U . . .
H48C H 0.508980 0.919037 0.352452 0.072 Uiso 1 1 calc R U . . .
C50 C 0.9333(2) 0.17105(17) 0.49044(11) 0.0724(10) Uani 1 1 d G . . . .
H50 H 0.948985 0.210471 0.456481 0.087 Uiso 1 1 calc R U . . .
C51 C 1.02077(16) 0.1526(2) 0.52892(15) 0.0882(13) Uani 1 1 d G . . . .
H51 H 1.096194 0.179465 0.521253 0.106 Uiso 1 1 calc R U . . .
C52 C 0.9979(2) 0.0949(2) 0.57861(14) 0.1048(16) Uani 1 1 d G . . . .
H52 H 1.057621 0.082353 0.604905 0.126 Uiso 1 1 calc R U . . .
C53 C 0.8875(3) 0.05567(16) 0.58982(13) 0.0981(15) Uani 1 1 d G . . . .
H53 H 0.871838 0.016246 0.623785 0.118 Uiso 1 1 calc R U . . .
C54 C 0.80005(19) 0.07409(15) 0.55135(14) 0.0735(10) Uani 1 1 d G . . . .
H54 H 0.724627 0.047251 0.559013 0.088 Uiso 1 1 calc R U . . .
C55 C 0.82296(17) 0.13178(17) 0.50166(12) 0.0669(9) Uani 1 1 d G . . . .
H55 H 0.763198 0.144363 0.475361 0.080 Uiso 1 1 calc R U . . .
C56 C 0.16722(16) 0.59249(12) 0.16697(10) 0.0204(4) Uani 1 1 d . . . . .
H56 H 0.229101 0.639607 0.191399 0.024 Uiso 1 1 calc R U . . .
C57 C -0.01343(16) 0.45749(12) 0.10034(10) 0.0217(4) Uani 1 1 d . . . . .
H57 H -0.076221 0.408564 0.079337 0.026 Uiso 1 1 calc R U . . .
C58 C -0.01358(15) 0.54359(12) 0.09286(9) 0.0184(4) Uani 1 1 d . . . . .
C59 C 0.07726(16) 0.44498(12) 0.13786(10) 0.0224(4) Uani 1 1 d . . . . .
H59 H 0.076421 0.386648 0.140281 0.027 Uiso 1 1 calc R U . . .
C60 C 0.08180(16) 0.61148(12) 0.12877(10) 0.0211(4) Uani 1 1 d . . . . .
H60 H 0.086739 0.670729 0.126399 0.025 Uiso 1 1 calc R U . . .
C61 C -0.19743(16) 0.48834(13) 0.02041(10) 0.0244(4) Uani 1 1 d . . . . .
H61A H -0.175441 0.450587 -0.011623 0.037 Uiso 1 1 calc R U . . .
H61B H -0.249990 0.512413 -0.004975 0.037 Uiso 1 1 calc R U . . .
H61C H -0.234063 0.454070 0.055360 0.037 Uiso 1 1 calc R U . . .
C62 C -0.09038(17) 0.64943(13) 0.04424(11) 0.0261(4) Uani 1 1 d . . . . .
H62A H -0.092022 0.680180 0.088305 0.039 Uiso 1 1 calc R U . . .
H62B H -0.154433 0.648998 0.010639 0.039 Uiso 1 1 calc R U . . .
H62C H -0.019849 0.679399 0.027367 0.039 Uiso 1 1 calc R U . . .

loop_
_atom_site_aniso_label
_atom_site_aniso_U_11
_atom_site_aniso_U_22
_atom_site_aniso_U_33
_atom_site_aniso_U_23
_atom_site_aniso_U_13
_atom_site_aniso_U_12
C1 0.0190(9) 0.0113(8) 0.0234(9) 0.0011(7) 0.0013(7) 0.0043(7)
C2 0.0187(9) 0.0139(8) 0.0189(9) 0.0001(7) 0.0026(7) 0.0054(7)
C3 0.0171(8) 0.0156(8) 0.0203(9) 0.0009(7) 0.0025(7) 0.0055(7)
C6 0.0165(9) 0.0148(8) 0.0266(10) 0.0000(7) 0.0037(7) 0.0028(7)
C11 0.0294(11) 0.0277(11) 0.0495(14) 0.0123(10) 0.0178(10) 0.0091(9)
Si1 0.0183(2) 0.0216(3) 0.0282(3) 0.0052(2) 0.0059(2) 0.0067(2)
Si2 0.0187(3) 0.0211(3) 0.0296(3) -0.0020(2) -0.0004(2) 0.0059(2)
Si3 0.0160(2) 0.0186(2) 0.0268(3) -0.0025(2) 0.0021(2) 0.0061(2)
Si4 0.0196(3) 0.0217(3) 0.0281(3) -0.0019(2) 0.0065(2) 0.0052(2)
Si5 0.0206(3) 0.0240(3) 0.0227(3) 0.0055(2) 0.0050(2) 0.0050(2)
Si6 0.0221(3) 0.0339(3) 0.0317(3) 0.0095(2) 0.0086(2) 0.0138(2)
Si7 0.0205(3) 0.0220(3) 0.0394(3) 0.0054(2) 0.0116(2) 0.0087(2)
Si8 0.0308(3) 0.0205(3) 0.0188(3) 0.0019(2) 0.0047(2) 0.0097(2)
Ge1 0.01568(9) 0.01254(9) 0.02042(10) 0.00043(7) 0.00206(7) 0.00501(7)
Ge2 0.02692(11) 0.01633(10) 0.02122(10) 0.00148(7) 0.00781(8) 0.00711(8)
Ge3 0.01564(9) 0.01239(9) 0.01689(9) 0.00020(7) 0.00124(7) 0.00459(7)
N1 0.0187(7) 0.0159(7) 0.0213(8) -0.0007(6) -0.0011(6) 0.0064(6)
N2 0.0191(8) 0.0182(8) 0.0231(8) 0.0007(6) -0.0010(6) 0.0067(6)
C4 0.0178(9) 0.0170(9) 0.0253(9) 0.0013(7) 0.0038(7) 0.0076(7)
C5 0.0218(9) 0.0130(8) 0.0211(9) 0.0011(7) 0.0040(7) 0.0057(7)
C7 0.0176(9) 0.0163(9) 0.0203(9) -0.0001(7) 0.0025(7) 0.0061(7)
C9 0.0156(8) 0.0143(8) 0.0275(10) -0.0009(7) 0.0040(7) 0.0044(7)
C8 0.0164(9) 0.0149(8) 0.0290(10) 0.0034(7) 0.0028(7) 0.0058(7)
C16 0.0224(10) 0.0265(10) 0.0316(11) 0.0007(8) 0.0019(8) 0.0108(8)
C22 0.0233(10) 0.0135(9) 0.0351(11) 0.0027(8) 0.0064(8) 0.0060(7)
C26 0.0169(8) 0.0142(8) 0.0169(8) 0.0008(6) 0.0013(7) 0.0055(7)
C21 0.0316(11) 0.0326(11) 0.0271(11) -0.0009(9) 0.0038(9) 0.0123(9)
C27 0.0167(8) 0.0167(8) 0.0183(9) 0.0026(7) 0.0012(7) 0.0058(7)
C28 0.0170(9) 0.0165(9) 0.0239(9) 0.0008(7) 0.0009(7) 0.0023(7)
C29 0.0207(9) 0.0162(9) 0.0220(9) -0.0012(7) -0.0013(7) 0.0049(7)
C17 0.0272(10) 0.0313(11) 0.0286(11) -0.0024(9) 0.0041(8) 0.0118(9)
C30 0.0213(9) 0.0207(9) 0.0193(9) -0.0009(7) 0.0021(7) 0.0078(7)
C23 0.0257(10) 0.0153(9) 0.0421(12) 0.0033(8) 0.0077(9) 0.0052(8)
C31 0.0165(8) 0.0177(9) 0.0193(9) 0.0020(7) 0.0018(7) 0.0074(7)
C12 0.0306(11) 0.0258(11) 0.0474(13) 0.0058(9) 0.0161(10) 0.0132(9)
C32 0.0182(9) 0.0176(9) 0.0219(9) 0.0013(7) 0.0052(7) 0.0041(7)
C18 0.0212(10) 0.0226(10) 0.0393(12) -0.0051(9) 0.0014(9) 0.0045(8)
C33 0.0177(9) 0.0167(8) 0.0212(9) 0.0004(7) 0.0045(7) 0.0048(7)
C13 0.0226(10) 0.0321(12) 0.0459(14) -0.0060(10) -0.0030(9) 0.0041(9)
C20 0.0274(11) 0.0386(12) 0.0364(12) -0.0056(10) 0.0083(9) 0.0151(10)
C10 0.0357(13) 0.0629(17) 0.0297(12) 0.0098(12) 0.0031(10) 0.0077(12)
C14 0.0484(14) 0.0332(12) 0.0327(12) 0.0041(10) -0.0062(10) 0.0168(11)
C25 0.0436(13) 0.0163(10) 0.0516(14) -0.0033(9) 0.0196(11) 0.0075(9)
C41 0.0391(13) 0.0399(13) 0.0422(13) 0.0138(10) 0.0139(10) 0.0257(11)
C19 0.0366(13) 0.0313(12) 0.0411(13) 0.0015(10) 0.0156(10) 0.0010(10)
C15 0.0303(12) 0.0503(15) 0.0324(12) -0.0099(10) 0.0020(9) 0.0123(11)
C43 0.0596(16) 0.0375(13) 0.0217(11) -0.0022(9) 0.0000(10) 0.0204(12)
C24 0.0306(11) 0.0229(11) 0.0555(15) 0.0158(10) 0.0015(10) 0.0081(9)
C44 0.0350(12) 0.0392(13) 0.0270(11) -0.0008(9) -0.0054(9) 0.0200(10)
C45 0.0497(14) 0.0252(11) 0.0349(12) 0.0097(9) 0.0167(11) 0.0097(10)
C39 0.0470(15) 0.0501(15) 0.0497(15) 0.0153(12) 0.0235(12) 0.0327(13)
C46 0.0276(10) 0.0197(10) 0.0269(10) -0.0058(8) -0.0007(8) 0.0032(8)
C36 0.088(2) 0.089(2) 0.0534(17) 0.0430(17) 0.0488(18) 0.061(2)
C37 0.0449(14) 0.0681(18) 0.0379(13) 0.0219(12) 0.0141(11) 0.0381(14)
C35 0.0583(16) 0.0258(12) 0.0386(13) 0.0100(10) -0.0020(12) 0.0029(11)
C40 0.085(2) 0.080(2) 0.0577(18) 0.0335(16) 0.0498(17) 0.064(2)
C42 0.0182(12) 0.0385(15) 0.154(4) -0.0082(19) 0.0045(16) 0.0081(11)
C49 0.0478(15) 0.0441(15) 0.0450(15) -0.0187(12) -0.0227(12) 0.0177(12)
C38 0.0185(11) 0.0543(17) 0.0684(19) 0.0091(14) 0.0001(11) 0.0081(11)
C34 0.0363(14) 0.0596(18) 0.0477(16) 0.0278(14) -0.0135(12) -0.0054(13)
C47 0.0515(16) 0.0363(14) 0.0535(17) -0.0253(12) 0.0140(13) 0.0005(12)
C48 0.0694(19) 0.0197(11) 0.0416(14) -0.0042(10) -0.0005(13) 0.0006(11)
C50 0.077(2) 0.107(3) 0.0524(19) 0.0225(19) 0.0186(17) 0.051(2)
C51 0.069(2) 0.130(4) 0.074(3) 0.024(3) 0.003(2) 0.044(3)
C52 0.103(4) 0.116(4) 0.099(4) 0.032(3) -0.015(3) 0.051(3)
C53 0.149(5) 0.061(2) 0.082(3) 0.018(2) -0.004(3) 0.038(3)
C54 0.076(2) 0.0434(18) 0.092(3) -0.0040(18) 0.012(2) 0.0109(17)
C55 0.067(2) 0.075(2) 0.060(2) -0.0032(17) -0.0064(17) 0.0338(19)
C56 0.0202(9) 0.0154(9) 0.0236(9) -0.0018(7) 0.0002(7) 0.0051(7)
C57 0.0207(9) 0.0153(9) 0.0255(10) -0.0013(7) -0.0037(7) 0.0046(7)
C58 0.0198(9) 0.0188(9) 0.0175(8) 0.0004(7) 0.0025(7) 0.0082(7)
C59 0.0220(9) 0.0145(9) 0.0279(10) -0.0008(7) -0.0037(8) 0.0057(7)
C60 0.0214(9) 0.0153(9) 0.0262(10) -0.0002(7) 0.0001(7) 0.0075(7)
C61 0.0187(9) 0.0246(10) 0.0266(10) 0.0017(8) -0.0026(8) 0.0053(8)
C62 0.0248(10) 0.0209(10) 0.0329(11) 0.0048(8) -0.0016(8) 0.0101(8)

loop_
_atom_type_symbol
_atom_type_description
_atom_type_scat_dispersion_real
_atom_type_scat_dispersion_imag
_atom_type_scat_source
C C 0.0033 0.0016 'International Tables Vol C Tables 4.2.6.8 and 6.1.1.4'
H H 0.0000 0.0000 'International Tables Vol C Tables 4.2.6.8 and 6.1.1.4'
Ge Ge 0.1547 1.8001 'International Tables Vol C Tables 4.2.6.8 and 6.1.1.4'
N N 0.0061 0.0033 'International Tables Vol C Tables 4.2.6.8 and 6.1.1.4'
Si Si 0.0817 0.0704 'International Tables Vol C Tables 4.2.6.8 and 6.1.1.4'

loop_
_geom_angle_atom_site_label_1
_geom_angle_atom_site_label_2
_geom_angle_atom_site_label_3
_geom_angle
_geom_angle_site_symmetry_1
_geom_angle_site_symmetry_3
_geom_angle_publ_flag
H1A C1 H1B 111.0 . . ?
Ge1 C1 H1A 113.8 . . ?
Ge1 C1 H1B 113.8 . . ?
Ge3 C1 H1A 113.8 . . ?
Ge3 C1 H1B 113.8 . . ?
Ge3 C1 Ge1 89.16(8) . . ?
C3 C2 Ge1 120.61(13) . . ?
C7 C2 C3 119.06(16) . . ?
C7 C2 Ge1 120.27(13) . . ?
C2 C3 C8 122.56(16) . . ?
C4 C3 C2 119.31(16) . . ?
C4 C3 C8 118.14(16) . . ?
C5 C6 H6 119.1 . . ?
C5 C6 C7 121.75(17) . . ?
C7 C6 H6 119.1 . . ?
H11A C11 H11B 109.5 . . ?
H11A C11 H11C 109.5 . . ?
H11B C11 H11C 109.5 . . ?
Si1 C11 H11A 109.5 . . ?
Si1 C11 H11B 109.5 . . ?
Si1 C11 H11C 109.5 . . ?
C11 Si1 C8 107.43(10) . . ?
C11 Si1 C12 109.60(10) . . ?
C12 Si1 C8 114.86(10) . . ?
C10 Si1 C11 109.25(12) . . ?
C10 Si1 C8 108.57(10) . . ?
C10 Si1 C12 107.04(13) . . ?
C13 Si2 C8 109.58(10) . . ?
C14 Si2 C8 114.00(10) . . ?
C14 Si2 C13 109.26(12) . . ?
C15 Si2 C8 107.40(10) . . ?
C15 Si2 C13 108.54(11) . . ?
C15 Si2 C14 107.91(13) . . ?
C16 Si3 C9 107.86(9) . . ?
C17 Si3 C9 108.00(9) . . ?
C17 Si3 C16 107.83(10) . . ?
C17 Si3 C18 109.73(10) . . ?
C18 Si3 C9 114.35(10) . . ?
C18 Si3 C16 108.86(10) . . ?
C21 Si4 C9 107.18(9) . . ?
C21 Si4 C20 109.74(10) . . ?
C21 Si4 C19 108.44(11) . . ?
C20 Si4 C9 108.95(10) . . ?
C19 Si4 C9 115.22(10) . . ?
C19 Si4 C20 107.25(11) . . ?
C36 Si5 C32 109.72(11) . . ?
C35 Si5 C32 114.57(10) . . ?
C35 Si5 C36 108.72(16) . . ?
C34 Si5 C32 108.59(10) . . ?
C34 Si5 C36 108.27(16) . . ?
C34 Si5 C35 106.77(14) . . ?
C39 Si6 C32 109.06(11) . . ?
C39 Si6 C38 108.78(13) . . ?
C37 Si6 C32 109.51(10) . . ?
C37 Si6 C39 107.93(12) . . ?
C37 Si6 C38 108.15(14) . . ?
C38 Si6 C32 113.28(10) . . ?
C41 Si7 C33 112.47(10) . . ?
C41 Si7 C42 109.16(15) . . ?
C40 Si7 C33 115.27(12) . . ?
C40 Si7 C41 105.39(12) . . ?
C40 Si7 C42 108.06(18) . . ?
C42 Si7 C33 106.33(11) . . ?
C43 Si8 C33 114.47(10) . . ?
C43 Si8 C44 105.08(11) . . ?
C44 Si8 C33 109.10(9) . . ?
C45 Si8 C33 108.74(10) . . ?
C45 Si8 C43 108.63(12) . . ?
C45 Si8 C44 110.79(11) . . ?
C1 Ge1 Ge2 102.54(5) . . ?
C1 Ge1 Ge3 45.33(5) . . ?
C2 Ge1 C1 117.54(7) . . ?
C2 Ge1 Ge2 139.40(5) . . ?
C2 Ge1 Ge3 161.89(5) . . ?
Ge2 Ge1 Ge3 57.209(8) . . ?
Ge1 Ge2 Ge3 70.886(9) . . ?
C1 Ge3 Ge1 45.50(5) . . ?
C1 Ge3 Ge2 97.40(5) . . ?
C1 Ge3 N1 98.87(7) . . ?
C1 Ge3 C26 118.42(7) . . ?
Ge2 Ge3 Ge1 51.905(7) . . ?
N1 Ge3 Ge1 111.90(4) . . ?
N1 Ge3 Ge2 109.79(4) . . ?
C26 Ge3 Ge1 147.40(5) . . ?
C26 Ge3 Ge2 130.67(5) . . ?
C26 Ge3 N1 97.62(7) . . ?
C56 N1 Ge3 122.65(12) . . ?
C56 N1 C59 116.88(16) . . ?
C59 N1 Ge3 119.69(12) . . ?
C58 N2 C61 120.98(16) . . ?
C58 N2 C62 120.24(16) . . ?
C61 N2 C62 118.79(15) . . ?
C3 C4 H4 118.8 . . ?
C5 C4 C3 122.35(17) . . ?
C5 C4 H4 118.8 . . ?
C6 C5 C4 117.83(17) . . ?
C6 C5 C22 122.64(17) . . ?
C4 C5 C22 119.45(16) . . ?
C2 C7 C9 121.97(16) . . ?
C6 C7 C2 119.68(17) . . ?
C6 C7 C9 118.35(16) . . ?
Si3 C9 Si4 122.22(10) . . ?
Si3 C9 H9 103.5 . . ?
Si4 C9 H9 103.5 . . ?
C7 C9 Si3 111.63(13) . . ?
C7 C9 Si4 110.14(13) . . ?
C7 C9 H9 103.5 . . ?
C3 C8 Si1 112.21(13) . . ?
C3 C8 Si2 110.11(13) . . ?
C3 C8 H8 103.7 . . ?
Si1 C8 Si2 121.17(10) . . ?
Si1 C8 H8 103.7 . . ?
Si2 C8 H8 103.7 . . ?
Si3 C16 H16A 109.5 . . ?
Si3 C16 H16B 109.5 . . ?
Si3 C16 H16C 109.5 . . ?
H16A C16 H16B 109.5 . . ?
H16A C16 H16C 109.5 . . ?
H16B C16 H16C 109.5 . . ?
C5 C22 C25 107.89(16) . . ?
C23 C22 C5 111.85(16) . . ?
C23 C22 C25 109.21(17) . . ?
C23 C22 C24 108.37(18) . . ?
C24 C22 C5 110.16(17) . . ?
C24 C22 C25 109.34(19) . . ?
C27 C26 Ge3 119.78(13) . . ?
C31 C26 Ge3 121.73(13) . . ?
C31 C26 C27 118.49(16) . . ?
Si4 C21 H21A 109.5 . . ?
Si4 C21 H21B 109.5 . . ?
Si4 C21 H21C 109.5 . . ?
H21A C21 H21B 109.5 . . ?
H21A C21 H21C 109.5 . . ?
H21B C21 H21C 109.5 . . ?
C26 C27 C32 124.27(16) . . ?
C28 C27 C26 119.06(17) . . ?
C28 C27 C32 116.59(16) . . ?
C27 C28 H28 118.4 . . ?
C29 C28 C27 123.16(17) . . ?
C29 C28 H28 118.4 . . ?
C28 C29 C30 117.12(17) . . ?
C28 C29 C46 120.01(17) . . ?
C30 C29 C46 122.76(18) . . ?
Si3 C17 H17A 109.5 . . ?
Si3 C17 H17B 109.5 . . ?
Si3 C17 H17C 109.5 . . ?
H17A C17 H17B 109.5 . . ?
H17A C17 H17C 109.5 . . ?
H17B C17 H17C 109.5 . . ?
C29 C30 H30 118.8 . . ?
C29 C30 C31 122.49(17) . . ?
C31 C30 H30 118.8 . . ?
C22 C23 H23A 109.5 . . ?
C22 C23 H23B 109.5 . . ?
C22 C23 H23C 109.5 . . ?
H23A C23 H23B 109.5 . . ?
H23A C23 H23C 109.5 . . ?
H23B C23 H23C 109.5 . . ?
C26 C31 C33 123.44(16) . . ?
C30 C31 C26 119.65(17) . . ?
C30 C31 C33 116.72(16) . . ?
Si1 C12 H12A 109.5 . . ?
Si1 C12 H12B 109.5 . . ?
Si1 C12 H12C 109.5 . . ?
H12A C12 H12B 109.5 . . ?
H12A C12 H12C 109.5 . . ?
H12B C12 H12C 109.5 . . ?
Si5 C32 Si6 116.29(10) . . ?
Si5 C32 H32 104.6 . . ?
Si6 C32 H32 104.6 . . ?
C27 C32 Si5 113.74(13) . . ?
C27 C32 Si6 111.55(13) . . ?
C27 C32 H32 104.6 . . ?
Si3 C18 H18A 109.5 . . ?
Si3 C18 H18B 109.5 . . ?
Si3 C18 H18C 109.5 . . ?
H18A C18 H18B 109.5 . . ?
H18A C18 H18C 109.5 . . ?
H18B C18 H18C 109.5 . . ?
Si7 C33 Si8 115.99(10) . . ?
Si7 C33 H33 104.6 . . ?
Si8 C33 H33 104.6 . . ?
C31 C33 Si7 117.39(13) . . ?
C31 C33 Si8 108.14(12) . . ?
C31 C33 H33 104.6 . . ?
Si2 C13 H13A 109.5 . . ?
Si2 C13 H13B 109.5 . . ?
Si2 C13 H13C 109.5 . . ?
H13A C13 H13B 109.5 . . ?
H13A C13 H13C 109.5 . . ?
H13B C13 H13C 109.5 . . ?
Si4 C20 H20A 109.5 . . ?
Si4 C20 H20B 109.5 . . ?
Si4 C20 H20C 109.5 . . ?
H20A C20 H20B 109.5 . . ?
H20A C20 H20C 109.5 . . ?
H20B C20 H20C 109.5 . . ?
Si1 C10 H10A 109.5 . . ?
Si1 C10 H10B 109.5 . . ?
Si1 C10 H10C 109.5 . . ?
H10A C10 H10B 109.5 . . ?
H10A C10 H10C 109.5 . . ?
H10B C10 H10C 109.5 . . ?
Si2 C14 H14A 109.5 . . ?
Si2 C14 H14B 109.5 . . ?
Si2 C14 H14C 109.5 . . ?
H14A C14 H14B 109.5 . . ?
H14A C14 H14C 109.5 . . ?
H14B C14 H14C 109.5 . . ?
C22 C25 H25A 109.5 . . ?
C22 C25 H25B 109.5 . . ?
C22 C25 H25C 109.5 . . ?
H25A C25 H25B 109.5 . . ?
H25A C25 H25C 109.5 . . ?
H25B C25 H25C 109.5 . . ?
Si7 C41 H41A 109.5 . . ?
Si7 C41 H41B 109.5 . . ?
Si7 C41 H41C 109.5 . . ?
H41A C41 H41B 109.5 . . ?
H41A C41 H41C 109.5 . . ?
H41B C41 H41C 109.5 . . ?
Si4 C19 H19A 109.5 . . ?
Si4 C19 H19B 109.5 . . ?
Si4 C19 H19C 109.5 . . ?
H19A C19 H19B 109.5 . . ?
H19A C19 H19C 109.5 . . ?
H19B C19 H19C 109.5 . . ?
Si2 C15 H15A 109.5 . . ?
Si2 C15 H15B 109.5 . . ?
Si2 C15 H15C 109.5 . . ?
H15A C15 H15B 109.5 . . ?
H15A C15 H15C 109.5 . . ?
H15B C15 H15C 109.5 . . ?
Si8 C43 H43A 109.5 . . ?
Si8 C43 H43B 109.5 . . ?
Si8 C43 H43C 109.5 . . ?
H43A C43 H43B 109.5 . . ?
H43A C43 H43C 109.5 . . ?
H43B C43 H43C 109.5 . . ?
C22 C24 H24A 109.5 . . ?
C22 C24 H24B 109.5 . . ?
C22 C24 H24C 109.5 . . ?
H24A C24 H24B 109.5 . . ?
H24A C24 H24C 109.5 . . ?
H24B C24 H24C 109.5 . . ?
Si8 C44 H44A 109.5 . . ?
Si8 C44 H44B 109.5 . . ?
Si8 C44 H44C 109.5 . . ?
H44A C44 H44B 109.5 . . ?
H44A C44 H44C 109.5 . . ?
H44B C44 H44C 109.5 . . ?
Si8 C45 H45A 109.5 . . ?
Si8 C45 H45B 109.5 . . ?
Si8 C45 H45C 109.5 . . ?
H45A C45 H45B 109.5 . . ?
H45A C45 H45C 109.5 . . ?
H45B C45 H45C 109.5 . . ?
Si6 C39 H39A 109.5 . . ?
Si6 C39 H39B 109.5 . . ?
Si6 C39 H39C 109.5 . . ?
H39A C39 H39B 109.5 . . ?
H39A C39 H39C 109.5 . . ?
H39B C39 H39C 109.5 . . ?
C49 C46 C29 108.11(17) . . ?
C47 C46 C29 112.38(18) . . ?
C47 C46 C49 107.7(2) . . ?
C48 C46 C29 110.51(18) . . ?
C48 C46 C49 109.6(2) . . ?
C48 C46 C47 108.5(2) . . ?
Si5 C36 H36A 109.5 . . ?
Si5 C36 H36B 109.5 . . ?
Si5 C36 H36C 109.5 . . ?
H36A C36 H36B 109.5 . . ?
H36A C36 H36C 109.5 . . ?
H36B C36 H36C 109.5 . . ?
Si6 C37 H37A 109.5 . . ?
Si6 C37 H37B 109.5 . . ?
Si6 C37 H37C 109.5 . . ?
H37A C37 H37B 109.5 . . ?
H37A C37 H37C 109.5 . . ?
H37B C37 H37C 109.5 . . ?
Si5 C35 H35A 109.5 . . ?
Si5 C35 H35B 109.5 . . ?
Si5 C35 H35C 109.5 . . ?
H35A C35 H35B 109.5 . . ?
H35A C35 H35C 109.5 . . ?
H35B C35 H35C 109.5 . . ?
Si7 C40 H40A 109.5 . . ?
Si7 C40 H40B 109.5 . . ?
Si7 C40 H40C 109.5 . . ?
H40A C40 H40B 109.5 . . ?
H40A C40 H40C 109.5 . . ?
H40B C40 H40C 109.5 . . ?
Si7 C42 H42A 109.5 . . ?
Si7 C42 H42B 109.5 . . ?
Si7 C42 H42C 109.5 . . ?
H42A C42 H42B 109.5 . . ?
H42A C42 H42C 109.5 . . ?
H42B C42 H42C 109.5 . . ?
C46 C49 H49A 109.5 . . ?
C46 C49 H49B 109.5 . . ?
C46 C49 H49C 109.5 . . ?
H49A C49 H49B 109.5 . . ?
H49A C49 H49C 109.5 . . ?
H49B C49 H49C 109.5 . . ?
Si6 C38 H38A 109.5 . . ?
Si6 C38 H38B 109.5 . . ?
Si6 C38 H38C 109.5 . . ?
H38A C38 H38B 109.5 . . ?
H38A C38 H38C 109.5 . . ?
H38B C38 H38C 109.5 . . ?
Si5 C34 H34A 109.5 . . ?
Si5 C34 H34B 109.5 . . ?
Si5 C34 H34C 109.5 . . ?
H34A C34 H34B 109.5 . . ?
H34A C34 H34C 109.5 . . ?
H34B C34 H34C 109.5 . . ?
C46 C47 H47A 109.5 . . ?
C46 C47 H47B 109.5 . . ?
C46 C47 H47C 109.5 . . ?
H47A C47 H47B 109.5 . . ?
H47A C47 H47C 109.5 . . ?
H47B C47 H47C 109.5 . . ?
C46 C48 H48A 109.5 . . ?
C46 C48 H48B 109.5 . . ?
C46 C48 H48C 109.5 . . ?
H48A C48 H48B 109.5 . . ?
H48A C48 H48C 109.5 . . ?
H48B C48 H48C 109.5 . . ?
C51 C50 H50 120.0 . . ?
C51 C50 C55 120.0 . . ?
C55 C50 H50 120.0 . . ?
C50 C51 H51 120.0 . . ?
C52 C51 C50 120.0 . . ?
C52 C51 H51 120.0 . . ?
C51 C52 H52 120.0 . . ?
C51 C52 C53 120.0 . . ?
C53 C52 H52 120.0 . . ?
C52 C53 H53 120.0 . . ?
C52 C53 C54 120.0 . . ?
C54 C53 H53 120.0 . . ?
C53 C54 H54 120.0 . . ?
C55 C54 C53 120.0 . . ?
C55 C54 H54 120.0 . . ?
C50 C55 H55 120.0 . . ?
C54 C55 C50 120.0 . . ?
C54 C55 H55 120.0 . . ?
N1 C56 H56 118.4 . . ?
N1 C56 C60 123.28(17) . . ?
C60 C56 H56 118.4 . . ?
C58 C57 H57 120.0 . . ?
C59 C57 H57 120.0 . . ?
C59 C57 C58 119.93(17) . . ?
N2 C58 C57 122.37(17) . . ?
N2 C58 C60 122.30(17) . . ?
C60 C58 C57 115.33(16) . . ?
N1 C59 C57 123.94(17) . . ?
N1 C59 H59 118.0 . . ?
C57 C59 H59 118.0 . . ?
C56 C60 C58 120.57(17) . . ?
C56 C60 H60 119.7 . . ?
C58 C60 H60 119.7 . . ?
N2 C61 H61A 109.5 . . ?
N2 C61 H61B 109.5 . . ?
N2 C61 H61C 109.5 . . ?
H61A C61 H61B 109.5 . . ?
H61A C61 H61C 109.5 . . ?
H61B C61 H61C 109.5 . . ?
N2 C62 H62A 109.5 . . ?
N2 C62 H62B 109.5 . . ?
N2 C62 H62C 109.5 . . ?
H62A C62 H62B 109.5 . . ?
H62A C62 H62C 109.5 . . ?
H62B C62 H62C 109.5 . . ?

loop_
_geom_bond_atom_site_label_1
_geom_bond_atom_site_label_2
_geom_bond_distance
_geom_bond_site_symmetry_2
_geom_bond_publ_flag
C1 H1A 0.9900 . ?
C1 H1B 0.9900 . ?
C1 Ge1 1.9980(18) . ?
C1 Ge3 1.9922(18) . ?
C2 C3 1.408(2) . ?
C2 Ge1 1.9748(18) . ?
C2 C7 1.407(3) . ?
C3 C4 1.397(3) . ?
C3 C8 1.514(2) . ?
C6 H6 0.9500 . ?
C6 C5 1.386(3) . ?
C6 C7 1.405(3) . ?
C11 H11A 0.9800 . ?
C11 H11B 0.9800 . ?
C11 H11C 0.9800 . ?
C11 Si1 1.870(2) . ?
Si1 C8 1.883(2) . ?
Si1 C12 1.873(2) . ?
Si1 C10 1.870(2) . ?
Si2 C8 1.888(2) . ?
Si2 C13 1.868(2) . ?
Si2 C14 1.866(2) . ?
Si2 C15 1.864(2) . ?
Si3 C9 1.889(2) . ?
Si3 C16 1.874(2) . ?
Si3 C17 1.867(2) . ?
Si3 C18 1.869(2) . ?
Si4 C9 1.895(2) . ?
Si4 C21 1.866(2) . ?
Si4 C20 1.872(2) . ?
Si4 C19 1.870(2) . ?
Si5 C32 1.894(2) . ?
Si5 C36 1.863(3) . ?
Si5 C35 1.859(2) . ?
Si5 C34 1.858(3) . ?
Si6 C32 1.897(2) . ?
Si6 C39 1.868(2) . ?
Si6 C37 1.865(2) . ?
Si6 C38 1.873(3) . ?
Si7 C33 1.8960(19) . ?
Si7 C41 1.860(2) . ?
Si7 C40 1.858(3) . ?
Si7 C42 1.863(3) . ?
Si8 C33 1.903(2) . ?
Si8 C43 1.868(2) . ?
Si8 C44 1.868(2) . ?
Si8 C45 1.868(2) . ?
Ge1 Ge2 2.3328(3) . ?
Ge1 Ge3 2.8008(3) . ?
Ge2 Ge3 2.4919(3) . ?
Ge3 N1 2.0586(15) . ?
Ge3 C26 1.9938(17) . ?
N1 C56 1.346(2) . ?
N1 C59 1.348(2) . ?
N2 C58 1.341(2) . ?
N2 C61 1.456(2) . ?
N2 C62 1.460(2) . ?
C4 H4 0.9500 . ?
C4 C5 1.392(3) . ?
C5 C22 1.535(2) . ?
C7 C9 1.516(2) . ?
C9 H9 1.0000 . ?
C8 H8 1.0000 . ?
C16 H16A 0.9800 . ?
C16 H16B 0.9800 . ?
C16 H16C 0.9800 . ?
C22 C23 1.530(3) . ?
C22 C25 1.538(3) . ?
C22 C24 1.534(3) . ?
C26 C27 1.418(2) . ?
C26 C31 1.417(2) . ?
C21 H21A 0.9800 . ?
C21 H21B 0.9800 . ?
C21 H21C 0.9800 . ?
C27 C28 1.402(2) . ?
C27 C32 1.518(3) . ?
C28 H28 0.9500 . ?
C28 C29 1.386(3) . ?
C29 C30 1.391(3) . ?
C29 C46 1.535(3) . ?
C17 H17A 0.9800 . ?
C17 H17B 0.9800 . ?
C17 H17C 0.9800 . ?
C30 H30 0.9500 . ?
C30 C31 1.401(3) . ?
C23 H23A 0.9800 . ?
C23 H23B 0.9800 . ?
C23 H23C 0.9800 . ?
C31 C33 1.513(3) . ?
C12 H12A 0.9800 . ?
C12 H12B 0.9800 . ?
C12 H12C 0.9800 . ?
C32 H32 1.0000 . ?
C18 H18A 0.9800 . ?
C18 H18B 0.9800 . ?
C18 H18C 0.9800 . ?
C33 H33 1.0000 . ?
C13 H13A 0.9800 . ?
C13 H13B 0.9800 . ?
C13 H13C 0.9800 . ?
C20 H20A 0.9800 . ?
C20 H20B 0.9800 . ?
C20 H20C 0.9800 . ?
C10 H10A 0.9800 . ?
C10 H10B 0.9800 . ?
C10 H10C 0.9800 . ?
C14 H14A 0.9800 . ?
C14 H14B 0.9800 . ?
C14 H14C 0.9800 . ?
C25 H25A 0.9800 . ?
C25 H25B 0.9800 . ?
C25 H25C 0.9800 . ?
C41 H41A 0.9800 . ?
C41 H41B 0.9800 . ?
C41 H41C 0.9800 . ?
C19 H19A 0.9800 . ?
C19 H19B 0.9800 . ?
C19 H19C 0.9800 . ?
C15 H15A 0.9800 . ?
C15 H15B 0.9800 . ?
C15 H15C 0.9800 . ?
C43 H43A 0.9800 . ?
C43 H43B 0.9800 . ?
C43 H43C 0.9800 . ?
C24 H24A 0.9800 . ?
C24 H24B 0.9800 . ?
C24 H24C 0.9800 . ?
C44 H44A 0.9800 . ?
C44 H44B 0.9800 . ?
C44 H44C 0.9800 . ?
C45 H45A 0.9800 . ?
C45 H45B 0.9800 . ?
C45 H45C 0.9800 . ?
C39 H39A 0.9800 . ?
C39 H39B 0.9800 . ?
C39 H39C 0.9800 . ?
C46 C49 1.533(3) . ?
C46 C47 1.526(3) . ?
C46 C48 1.515(3) . ?
C36 H36A 0.9800 . ?
C36 H36B 0.9800 . ?
C36 H36C 0.9800 . ?
C37 H37A 0.9800 . ?
C37 H37B 0.9800 . ?
C37 H37C 0.9800 . ?
C35 H35A 0.9800 . ?
C35 H35B 0.9800 . ?
C35 H35C 0.9800 . ?
C40 H40A 0.9800 . ?
C40 H40B 0.9800 . ?
C40 H40C 0.9800 . ?
C42 H42A 0.9800 . ?
C42 H42B 0.9800 . ?
C42 H42C 0.9800 . ?
C49 H49A 0.9800 . ?
C49 H49B 0.9800 . ?
C49 H49C 0.9800 . ?
C38 H38A 0.9800 . ?
C38 H38B 0.9800 . ?
C38 H38C 0.9800 . ?
C34 H34A 0.9800 . ?
C34 H34B 0.9800 . ?
C34 H34C 0.9800 . ?
C47 H47A 0.9800 . ?
C47 H47B 0.9800 . ?
C47 H47C 0.9800 . ?
C48 H48A 0.9800 . ?
C48 H48B 0.9800 . ?
C48 H48C 0.9800 . ?
C50 H50 0.9500 . ?
C50 C51 1.3900 . ?
C50 C55 1.3900 . ?
C51 H51 0.9500 . ?
C51 C52 1.3900 . ?
C52 H52 0.9500 . ?
C52 C53 1.3900 . ?
C53 H53 0.9500 . ?
C53 C54 1.3900 . ?
C54 H54 0.9500 . ?
C54 C55 1.3900 . ?
C55 H55 0.9500 . ?
C56 H56 0.9500 . ?
C56 C60 1.372(3) . ?
C57 H57 0.9500 . ?
C57 C58 1.419(3) . ?
C57 C59 1.368(3) . ?
C58 C60 1.415(3) . ?
C59 H59 0.9500 . ?
C60 H60 0.9500 . ?
C61 H61A 0.9800 . ?
C61 H61B 0.9800 . ?
C61 H61C 0.9800 . ?
C62 H62A 0.9800 . ?
C62 H62B 0.9800 . ?
C62 H62C 0.9800 . ?

loop_
_geom_torsion_atom_site_label_1
_geom_torsion_atom_site_label_2
_geom_torsion_atom_site_label_3
_geom_torsion_atom_site_label_4
_geom_torsion
_geom_torsion_site_symmetry_1
_geom_torsion_site_symmetry_2
_geom_torsion_site_symmetry_3
_geom_torsion_site_symmetry_4
_geom_torsion_publ_flag
C2 C3 C4 C5 0.8(3) . . . . ?
C2 C3 C8 Si1 -119.35(17) . . . . ?
C2 C3 C8 Si2 102.50(18) . . . . ?
C2 C7 C9 Si3 109.50(17) . . . . ?
C2 C7 C9 Si4 -111.36(17) . . . . ?
C3 C2 C7 C6 -1.7(3) . . . . ?
C3 C2 C7 C9 178.24(17) . . . . ?
C3 C4 C5 C6 -1.1(3) . . . . ?
C3 C4 C5 C22 175.61(17) . . . . ?
C6 C5 C22 C23 -11.9(3) . . . . ?
C6 C5 C22 C25 108.3(2) . . . . ?
C6 C5 C22 C24 -132.4(2) . . . . ?
C6 C7 C9 Si3 -70.6(2) . . . . ?
C6 C7 C9 Si4 68.54(19) . . . . ?
C11 Si1 C8 C3 150.60(14) . . . . ?
C11 Si1 C8 Si2 -76.47(14) . . . . ?
Ge1 C2 C3 C4 -176.72(14) . . . . ?
Ge1 C2 C3 C8 3.9(2) . . . . ?
Ge1 C2 C7 C6 175.64(14) . . . . ?
Ge1 C2 C7 C9 -4.5(2) . . . . ?
Ge3 N1 C56 C60 168.07(15) . . . . ?
Ge3 N1 C59 C57 -170.59(16) . . . . ?
Ge3 C26 C27 C28 178.88(13) . . . . ?
Ge3 C26 C27 C32 -4.6(2) . . . . ?
Ge3 C26 C31 C30 -178.16(13) . . . . ?
Ge3 C26 C31 C33 7.1(2) . . . . ?
N1 C56 C60 C58 1.6(3) . . . . ?
N2 C58 C60 C56 -178.51(18) . . . . ?
C4 C3 C8 Si1 61.2(2) . . . . ?
C4 C3 C8 Si2 -76.93(19) . . . . ?
C4 C5 C22 C23 171.62(18) . . . . ?
C4 C5 C22 C25 -68.3(2) . . . . ?
C4 C5 C22 C24 51.0(2) . . . . ?
C5 C6 C7 C2 1.4(3) . . . . ?
C5 C6 C7 C9 -178.48(17) . . . . ?
C7 C2 C3 C4 0.6(3) . . . . ?
C7 C2 C3 C8 -178.85(17) . . . . ?
C7 C6 C5 C4 -0.1(3) . . . . ?
C7 C6 C5 C22 -176.63(18) . . . . ?
C8 C3 C4 C5 -179.73(18) . . . . ?
C16 Si3 C9 Si4 75.35(13) . . . . ?
C16 Si3 C9 C7 -151.20(13) . . . . ?
C26 C27 C28 C29 0.3(3) . . . . ?
C26 C27 C32 Si5 112.48(18) . . . . ?
C26 C27 C32 Si6 -113.58(17) . . . . ?
C26 C31 C33 Si7 -125.65(16) . . . . ?
C26 C31 C33 Si8 100.79(18) . . . . ?
C21 Si4 C9 Si3 170.02(11) . . . . ?
C21 Si4 C9 C7 35.98(15) . . . . ?
C27 C26 C31 C30 2.1(3) . . . . ?
C27 C26 C31 C33 -172.69(16) . . . . ?
C27 C28 C29 C30 0.0(3) . . . . ?
C27 C28 C29 C46 176.38(18) . . . . ?
C28 C27 C32 Si5 -70.88(19) . . . . ?
C28 C27 C32 Si6 63.06(19) . . . . ?
C28 C29 C30 C31 0.7(3) . . . . ?
C28 C29 C46 C49 -68.0(3) . . . . ?
C28 C29 C46 C47 173.4(2) . . . . ?
C28 C29 C46 C48 52.0(3) . . . . ?
C29 C30 C31 C26 -1.8(3) . . . . ?
C29 C30 C31 C33 173.31(17) . . . . ?
C17 Si3 C9 Si4 -168.35(11) . . . . ?
C17 Si3 C9 C7 -34.90(16) . . . . ?
C30 C29 C46 C49 108.2(2) . . . . ?
C30 C29 C46 C47 -10.5(3) . . . . ?
C30 C29 C46 C48 -131.9(2) . . . . ?
C30 C31 C33 Si7 59.4(2) . . . . ?
C30 C31 C33 Si8 -74.12(18) . . . . ?
C31 C26 C27 C28 -1.4(3) . . . . ?
C31 C26 C27 C32 175.20(17) . . . . ?
C12 Si1 C8 C3 -87.18(15) . . . . ?
C12 Si1 C8 Si2 45.74(15) . . . . ?
C32 C27 C28 C29 -176.52(17) . . . . ?
C18 Si3 C9 Si4 -45.89(14) . . . . ?
C18 Si3 C9 C7 87.56(15) . . . . ?
C13 Si2 C8 C3 -166.41(13) . . . . ?
C13 Si2 C8 Si1 59.81(14) . . . . ?
C20 Si4 C9 Si3 -71.30(14) . . . . ?
C20 Si4 C9 C7 154.66(13) . . . . ?
C10 Si1 C8 C3 32.57(17) . . . . ?
C10 Si1 C8 Si2 165.49(13) . . . . ?
C14 Si2 C8 C3 70.80(16) . . . . ?
C14 Si2 C8 Si1 -62.98(15) . . . . ?
C41 Si7 C33 Si8 146.23(12) . . . . ?
C41 Si7 C33 C31 16.24(18) . . . . ?
C19 Si4 C9 Si3 49.25(16) . . . . ?
C19 Si4 C9 C7 -84.79(16) . . . . ?
C15 Si2 C8 C3 -48.69(16) . . . . ?
C15 Si2 C8 Si1 177.52(12) . . . . ?
C39 Si6 C32 Si5 -78.78(13) . . . . ?
C39 Si6 C32 C27 148.54(14) . . . . ?
C46 C29 C30 C31 -175.51(18) . . . . ?
C36 Si5 C32 Si6 44.55(18) . . . . ?
C36 Si5 C32 C27 176.22(18) . . . . ?
C37 Si6 C32 Si5 163.32(13) . . . . ?
C37 Si6 C32 C27 30.64(17) . . . . ?
C35 Si5 C32 Si6 -78.04(15) . . . . ?
C35 Si5 C32 C27 53.62(18) . . . . ?
C40 Si7 C33 Si8 25.37(17) . . . . ?
C40 Si7 C33 C31 -104.62(18) . . . . ?
C42 Si7 C33 Si8 -94.34(17) . . . . ?
C42 Si7 C33 C31 135.67(19) . . . . ?
C38 Si6 C32 Si5 42.51(16) . . . . ?
C38 Si6 C32 C27 -90.17(17) . . . . ?
C34 Si5 C32 Si6 162.72(14) . . . . ?
C34 Si5 C32 C27 -65.62(18) . . . . ?
C50 C51 C52 C53 0.0 . . . . ?
C51 C50 C55 C54 0.0 . . . . ?
C51 C52 C53 C54 0.0 . . . . ?
C52 C53 C54 C55 0.0 . . . . ?
C53 C54 C55 C50 0.0 . . . . ?
C55 C50 C51 C52 0.0 . . . . ?
C56 N1 C59 C57 -0.4(3) . . . . ?
C57 C58 C60 C56 0.7(3) . . . . ?
C58 C57 C59 N1 2.7(3) . . . . ?
C59 N1 C56 C60 -1.8(3) . . . . ?
C59 C57 C58 N2 176.49(19) . . . . ?
C59 C57 C58 C60 -2.7(3) . . . . ?
C61 N2 C58 C57 4.1(3) . . . . ?
C61 N2 C58 C60 -176.71(18) . . . . ?
C62 N2 C58 C57 -176.09(18) . . . . ?
C62 N2 C58 C60 3.1(3) . . . . ?
